data_7000195
loop_
_publ_author_name
'Ou, Guang-Chuan'
'Jiang, Long'
'Feng, Xiao-Long'
'Lu, Tong-Bu'

_publ_section_title
;
 Vanadium polyoxoanion-bridged macrocyclic metal complexes: from
 one-dimensional to three-dimensional structures
;
_journal_issue 1
_journal_name_full 'Dalton Transactions'
_journal_page_first 71
_journal_page_last 76
_journal_paper_doi 10.1039/b810802a
_journal_year 2009
_chemical_formula_sum 'C16 H36.67 N4 Ni O6.33 V2'
_chemical_formula_weight 547.08
_chemical_name_systematic
;
?
;
_space_group_IT_number 148
_symmetry_cell_setting trigonal
_symmetry_space_group_name_Hall '-R 3'
_symmetry_space_group_name_H-M 'R -3 :H'
_atom_sites_solution_hydrogens geom
_atom_sites_solution_primary direct
_atom_sites_solution_secondary difmap
_audit_creation_method SHELXL-97
_cell_angle_alpha 90.00
_cell_angle_beta 90.00
_cell_angle_gamma 120.00
_cell_formula_units_Z 9
_cell_length_a 20.265(1)
_cell_length_b 20.265(1)
_cell_length_c 14.211(1)
_cell_measurement_reflns_used 2308
_cell_measurement_temperature 173(2)
_cell_measurement_theta_max 28.24
_cell_measurement_theta_min 3.52
_cell_volume 5054.2(5)
_computing_cell_refinement 'Bruker SMART'
_computing_data_collection 'Bruker SMART'
_computing_data_reduction 'Bruker SAINT'
_computing_molecular_graphics 'Bruker SHELXTL'
_computing_publication_material 'Bruker SHELXTL'
_computing_structure_refinement 'SHELXL-97 (Sheldrick, 1997)'
_computing_structure_solution 'SHELXS-97 (Sheldrick, 1990)'
_diffrn_ambient_temperature 173(2)
_diffrn_measured_fraction_theta_full 0.992
_diffrn_measured_fraction_theta_max 0.992
_diffrn_measurement_device_type 'CCD area detector'
_diffrn_measurement_method 'phi and omega scans'
_diffrn_radiation_monochromator graphite
_diffrn_radiation_source 'fine-focus sealed tube'
_diffrn_radiation_type MoK\a
_diffrn_radiation_wavelength 0.71073
_diffrn_reflns_av_R_equivalents 0.0401
_diffrn_reflns_av_sigmaI/netI 0.0711
_diffrn_reflns_limit_h_max 19
_diffrn_reflns_limit_h_min -24
_diffrn_reflns_limit_k_max 22
_diffrn_reflns_limit_k_min -24
_diffrn_reflns_limit_l_max 17
_diffrn_reflns_limit_l_min -15
_diffrn_reflns_number 5372
_diffrn_reflns_theta_full 25.99
_diffrn_reflns_theta_max 25.99
_diffrn_reflns_theta_min 3.09
_diffrn_standards_decay_% 0
_diffrn_standards_interval_count 0
_diffrn_standards_interval_time 0
_diffrn_standards_number 0
_exptl_absorpt_coefficient_mu 1.685
_exptl_absorpt_correction_T_max 0.6685
_exptl_absorpt_correction_T_min 0.5450
_exptl_absorpt_correction_type multi-scan
_exptl_absorpt_process_details 'SADABS (Sheldrick, 1996)'
_exptl_crystal_colour yellow
_exptl_crystal_density_diffrn 1.618
_exptl_crystal_density_method 'not measured'
_exptl_crystal_description block
_exptl_crystal_F_000 2568
_exptl_crystal_size_max 0.41
_exptl_crystal_size_mid 0.30
_exptl_crystal_size_min 0.26
_refine_diff_density_max 0.730
_refine_diff_density_min -0.305
_refine_diff_density_rms 0.087
_refine_ls_extinction_method none
_refine_ls_goodness_of_fit_ref 0.942
_refine_ls_hydrogen_treatment constr
_refine_ls_matrix_type full
_refine_ls_number_parameters 136
_refine_ls_number_reflns 2196
_refine_ls_number_restraints 6
_refine_ls_restrained_S_all 0.942
_refine_ls_R_factor_all 0.0526
_refine_ls_R_factor_gt 0.0341
_refine_ls_shift/su_max 0.001
_refine_ls_shift/su_mean 0.000
_refine_ls_structure_factor_coef Fsqd
_refine_ls_weighting_details 'calc w=1/[\s^2^(Fo^2^)+(0.0450P)^2^+0.0000P] where P=(Fo^2^+2Fc^2^)/3'
_refine_ls_weighting_scheme calc
_refine_ls_wR_factor_gt 0.0816
_refine_ls_wR_factor_ref 0.0853
_reflns_number_gt 1466
_reflns_number_total 2196
_reflns_threshold_expression >2sigma(I)
_cod_data_source_file b810802a.txt
_cod_data_source_block abs-071002ni
_cod_depositor_comments
;
The following automatic conversions were performed:
'_symmetry_cell_setting' value 'Trigonal' changed to 'trigonal' according
to '/home/saulius/struct/CIF-dictionaries/cif_core.dic' dictionary named
'cif_core.dic' version 2.4.1 from 2010-06-29.

Automatic conversion script
Id: cif_fix_enum 1527 2010-12-29 10:47:43Z saulius 
;
_cod_original_cell_volume 5054.4(3)
_cod_original_sg_symbol_H-M R-3
_cod_database_code 7000195

loop_
_symmetry_equiv_pos_as_xyz
'x, y, z'
'-y, x-y, z'
'-x+y, -x, z'
'x+2/3, y+1/3, z+1/3'
'-y+2/3, x-y+1/3, z+1/3'
'-x+y+2/3, -x+1/3, z+1/3'
'x+1/3, y+2/3, z+2/3'
'-y+1/3, x-y+2/3, z+2/3'
'-x+y+1/3, -x+2/3, z+2/3'
'-x, -y, -z'
'y, -x+y, -z'
'x-y, x, -z'
'-x+2/3, -y+1/3, -z+1/3'
'y+2/3, -x+y+1/3, -z+1/3'
'x-y+2/3, x+1/3, -z+1/3'
'-x+1/3, -y+2/3, -z+2/3'
'y+1/3, -x+y+2/3, -z+2/3'
'x-y+1/3, x+2/3, -z+2/3'

loop_
_atom_site_label
_atom_site_type_symbol
_atom_site_fract_x
_atom_site_fract_y
_atom_site_fract_z
_atom_site_U_iso_or_equiv
_atom_site_adp_type
_atom_site_occupancy
_atom_site_symmetry_multiplicity
_atom_site_calc_flag
_atom_site_refinement_flags
_atom_site_disorder_assembly
_atom_site_disorder_group
Ni1 Ni 0.5000 0.0000 0.5000 0.01471(16) Uani 1 2 d S . .
V1 V 0.56747(3) 0.14566(3) 0.31621(3) 0.01530(16) Uani 1 1 d . . .
O2 O 0.53498(12) 0.20027(12) 0.38079(14) 0.0219(5) Uani 1 1 d . . .
O1 O 0.55074(12) 0.07103(11) 0.38161(13) 0.0190(5) Uani 1 1 d . . .
O3 O 0.51867(12) 0.11610(13) 0.21980(14) 0.0245(5) Uani 1 1 d . . .
N2 N 0.59211(14) 0.08261(14) 0.57561(17) 0.0190(6) Uani 1 1 d . . .
H2A H 0.6191 0.1190 0.5318 0.023 Uiso 1 1 calc R . .
C4 C 0.52639(17) 0.15124(18) 0.6250(2) 0.0215(7) Uani 1 1 d . . .
H4A H 0.5269 0.1855 0.6730 0.026 Uiso 1 1 calc R . .
H4B H 0.5457 0.1808 0.5677 0.026 Uiso 1 1 calc R . .
N1 N 0.43616(14) 0.05334(14) 0.51570(17) 0.0170(6) Uani 1 1 d . . .
H1C H 0.4521 0.0900 0.4706 0.020 Uiso 1 1 calc R . .
C5 C 0.58348(18) 0.12675(17) 0.6550(2) 0.0202(7) Uani 1 1 d . . .
C1 C 0.35816(18) -0.00575(18) 0.4905(2) 0.0228(7) Uani 1 1 d . . .
H1A H 0.3276 0.0178 0.4774 0.027 Uiso 1 1 calc R . .
H1B H 0.3351 -0.0406 0.5429 0.027 Uiso 1 1 calc R . .
C3 C 0.39496(19) 0.12991(19) 0.6118(2) 0.0262(8) Uani 1 1 d . . .
H3B H 0.3425 0.0925 0.6015 0.039 Uiso 1 1 calc R . .
H3C H 0.4115 0.1685 0.5640 0.039 Uiso 1 1 calc R . .
H3D H 0.4004 0.1528 0.6725 0.039 Uiso 1 1 calc R . .
C2 C 0.44368(18) 0.09151(18) 0.6074(2) 0.0202(7) Uani 1 1 d . . .
H2B H 0.4270 0.0532 0.6574 0.024 Uiso 1 1 calc R . .
C6 C 0.55659(19) 0.07842(19) 0.7452(2) 0.0272(8) Uani 1 1 d . . .
H6A H 0.5087 0.0331 0.7336 0.041 Uiso 1 1 calc R . .
H6B H 0.5506 0.1073 0.7946 0.041 Uiso 1 1 calc R . .
H6C H 0.5937 0.0646 0.7636 0.041 Uiso 1 1 calc R . .
C8 C 0.64035(18) 0.04928(18) 0.5950(2) 0.0234(8) Uani 1 1 d . . .
H8A H 0.6204 0.0152 0.6486 0.028 Uiso 1 1 calc R . .
H8B H 0.6917 0.0893 0.6100 0.028 Uiso 1 1 calc R . .
C7 C 0.65968(19) 0.19895(19) 0.6751(3) 0.0336(9) Uani 1 1 d . . .
H7A H 0.6774 0.2293 0.6190 0.050 Uiso 1 1 calc R . .
H7B H 0.6964 0.1851 0.6947 0.050 Uiso 1 1 calc R . .
H7C H 0.6530 0.2277 0.7240 0.050 Uiso 1 1 calc R . .
O1W O 0.6667 0.3333 0.4948(5) 0.034(2) Uani 0.50 3 d SPU . .

loop_
_atom_site_aniso_label
_atom_site_aniso_U_11
_atom_site_aniso_U_22
_atom_site_aniso_U_33
_atom_site_aniso_U_23
_atom_site_aniso_U_13
_atom_site_aniso_U_12
Ni1 0.0132(3) 0.0138(3) 0.0171(3) 0.0016(2) 0.0006(2) 0.0068(3)
V1 0.0132(3) 0.0160(3) 0.0172(3) 0.0016(2) 0.0004(2) 0.0077(2)
O2 0.0256(13) 0.0265(13) 0.0228(12) -0.0020(10) -0.0028(10) 0.0198(11)
O1 0.0189(12) 0.0181(12) 0.0208(12) 0.0041(9) 0.0018(9) 0.0098(10)
O3 0.0220(13) 0.0309(14) 0.0208(12) -0.0036(10) -0.0038(10) 0.0132(11)
N2 0.0191(15) 0.0192(15) 0.0192(14) 0.0025(11) 0.0008(11) 0.0098(12)
C4 0.0227(18) 0.0144(17) 0.0255(18) 0.0002(14) 0.0018(15) 0.0080(15)
N1 0.0178(14) 0.0159(14) 0.0179(14) 0.0064(11) 0.0049(11) 0.0089(12)
C5 0.0191(18) 0.0171(18) 0.0219(18) -0.0012(14) -0.0005(14) 0.0072(15)
C1 0.0182(18) 0.0268(19) 0.0248(18) 0.0048(15) 0.0023(14) 0.0124(16)
C3 0.030(2) 0.0219(19) 0.032(2) 0.0014(15) 0.0088(16) 0.0167(17)
C2 0.0247(18) 0.0190(17) 0.0203(17) 0.0026(14) 0.0054(14) 0.0135(15)
C6 0.034(2) 0.029(2) 0.0181(18) -0.0019(15) 0.0010(15) 0.0150(18)
C8 0.0183(18) 0.0248(19) 0.0253(19) -0.0014(15) -0.0038(14) 0.0095(16)
C7 0.027(2) 0.024(2) 0.043(2) -0.0072(17) -0.0036(17) 0.0078(17)
O1W 0.045(3) 0.045(3) 0.012(4) 0.000 0.000 0.0225(15)

loop_
_atom_type_symbol
_atom_type_description
_atom_type_scat_dispersion_real
_atom_type_scat_dispersion_imag
_atom_type_scat_source
C C 0.0033 0.0016 'International Tables Vol C Tables 4.2.6.8 and 6.1.1.4'
H H 0.0000 0.0000 'International Tables Vol C Tables 4.2.6.8 and 6.1.1.4'
N N 0.0061 0.0033 'International Tables Vol C Tables 4.2.6.8 and 6.1.1.4'
O O 0.0106 0.0060 'International Tables Vol C Tables 4.2.6.8 and 6.1.1.4'
V V 0.3005 0.5294 'International Tables Vol C Tables 4.2.6.8 and 6.1.1.4'
Ni Ni 0.3393 1.1124 'International Tables Vol C Tables 4.2.6.8 and 6.1.1.4'

loop_
_geom_angle_atom_site_label_1
_geom_angle_atom_site_label_2
_geom_angle_atom_site_label_3
_geom_angle
_geom_angle_site_symmetry_1
_geom_angle_site_symmetry_3
_geom_angle_publ_flag
N1 Ni1 N1 180.00(13) . 10_656 ?
N1 Ni1 N2 86.12(10) . 10_656 ?
N1 Ni1 N2 93.88(10) 10_656 10_656 ?
N1 Ni1 N2 93.88(10) . . ?
N1 Ni1 N2 86.12(10) 10_656 . ?
N2 Ni1 N2 180.00(14) 10_656 . ?
N1 Ni1 O1 87.05(9) . . ?
N1 Ni1 O1 92.95(9) 10_656 . ?
N2 Ni1 O1 94.14(9) 10_656 . ?
N2 Ni1 O1 85.86(9) . . ?
N1 Ni1 O1 92.95(9) . 10_656 ?
N1 Ni1 O1 87.05(9) 10_656 10_656 ?
N2 Ni1 O1 85.86(9) 10_656 10_656 ?
N2 Ni1 O1 94.14(9) . 10_656 ?
O1 Ni1 O1 180.00(11) . 10_656 ?
O3 V1 O1 109.16(11) . . ?
O3 V1 O2 108.42(10) . . ?
O1 V1 O2 107.73(10) . . ?
O3 V1 O2 108.45(10) . 18_545 ?
O1 V1 O2 110.82(10) . 18_545 ?
O2 V1 O2 112.20(14) . 18_545 ?
V1 O2 V1 134.10(12) . 17 ?
V1 O1 Ni1 150.86(12) . . ?
C8 N2 C5 115.9(2) . . ?
C8 N2 Ni1 105.27(19) . . ?
C5 N2 Ni1 122.86(19) . . ?
C8 N2 H2A 103.5 . . ?
C5 N2 H2A 103.5 . . ?
Ni1 N2 H2A 103.5 . . ?
C2 C4 C5 120.0(3) . . ?
C2 C4 H4A 107.3 . . ?
C5 C4 H4A 107.3 . . ?
C2 C4 H4B 107.3 . . ?
C5 C4 H4B 107.3 . . ?
H4A C4 H4B 106.9 . . ?
C1 N1 C2 115.2(2) . . ?
C1 N1 Ni1 104.24(17) . . ?
C2 N1 Ni1 116.00(18) . . ?
C1 N1 H1C 106.9 . . ?
C2 N1 H1C 106.9 . . ?
Ni1 N1 H1C 106.9 . . ?
N2 C5 C4 108.4(2) . . ?
N2 C5 C7 110.2(3) . . ?
C4 C5 C7 107.9(3) . . ?
N2 C5 C6 110.8(2) . . ?
C4 C5 C6 110.8(3) . . ?
C7 C5 C6 108.7(3) . . ?
N1 C1 C8 110.1(2) . 10_656 ?
N1 C1 H1A 109.6 . . ?
C8 C1 H1A 109.6 10_656 . ?
N1 C1 H1B 109.6 . . ?
C8 C1 H1B 109.6 10_656 . ?
H1A C1 H1B 108.2 . . ?
C2 C3 H3B 109.5 . . ?
C2 C3 H3C 109.5 . . ?
H3B C3 H3C 109.5 . . ?
C2 C3 H3D 109.5 . . ?
H3B C3 H3D 109.5 . . ?
H3C C3 H3D 109.5 . . ?
N1 C2 C4 110.1(3) . . ?
N1 C2 C3 112.0(3) . . ?
C4 C2 C3 108.8(3) . . ?
N1 C2 H2B 108.6 . . ?
C4 C2 H2B 108.6 . . ?
C3 C2 H2B 108.6 . . ?
C5 C6 H6A 109.5 . . ?
C5 C6 H6B 109.5 . . ?
H6A C6 H6B 109.5 . . ?
C5 C6 H6C 109.5 . . ?
H6A C6 H6C 109.5 . . ?
H6B C6 H6C 109.5 . . ?
N2 C8 C1 109.3(2) . 10_656 ?
N2 C8 H8A 109.8 . . ?
C1 C8 H8A 109.8 10_656 . ?
N2 C8 H8B 109.8 . . ?
C1 C8 H8B 109.8 10_656 . ?
H8A C8 H8B 108.3 . . ?
C5 C7 H7A 109.5 . . ?
C5 C7 H7B 109.5 . . ?
H7A C7 H7B 109.5 . . ?
C5 C7 H7C 109.5 . . ?
H7A C7 H7C 109.5 . . ?
H7B C7 H7C 109.5 . . ?

loop_
_geom_bond_atom_site_label_1
_geom_bond_atom_site_label_2
_geom_bond_distance
_geom_bond_site_symmetry_2
_geom_bond_publ_flag
Ni1 N1 2.071(2) . ?
Ni1 N1 2.071(2) 10_656 ?
Ni1 N2 2.078(2) 10_656 ?
Ni1 N2 2.078(2) . ?
Ni1 O1 2.1166(19) . ?
Ni1 O1 2.1166(19) 10_656 ?
V1 O3 1.619(2) . ?
V1 O1 1.659(2) . ?
V1 O2 1.797(2) . ?
V1 O2 1.821(2) 18_545 ?
O2 V1 1.821(2) 17 ?
N2 C8 1.466(4) . ?
N2 C5 1.504(4) . ?
N2 H2A 0.9100 . ?
C4 C2 1.519(4) . ?
C4 C5 1.530(4) . ?
C4 H4A 0.9700 . ?
C4 H4B 0.9700 . ?
N1 C1 1.472(4) . ?
N1 C2 1.484(4) . ?
N1 H1C 0.9100 . ?
C5 C7 1.532(4) . ?
C5 C6 1.537(4) . ?
C1 C8 1.511(4) 10_656 ?
C1 H1A 0.9700 . ?
C1 H1B 0.9700 . ?
C3 C2 1.534(4) . ?
C3 H3B 0.9600 . ?
C3 H3C 0.9600 . ?
C3 H3D 0.9600 . ?
C2 H2B 0.9800 . ?
C6 H6A 0.9600 . ?
C6 H6B 0.9600 . ?
C6 H6C 0.9600 . ?
C8 C1 1.511(4) 10_656 ?
C8 H8A 0.9700 . ?
C8 H8B 0.9700 . ?
C7 H7A 0.9600 . ?
C7 H7B 0.9600 . ?
C7 H7C 0.9600 . ?

loop_
_geom_torsion_atom_site_label_1
_geom_torsion_atom_site_label_2
_geom_torsion_atom_site_label_3
_geom_torsion_atom_site_label_4
_geom_torsion
_geom_torsion_site_symmetry_1
_geom_torsion_site_symmetry_2
_geom_torsion_site_symmetry_3
_geom_torsion_site_symmetry_4
_geom_torsion_publ_flag
O3 V1 O2 V1 -16.4(2) . . . 17 ?
O1 V1 O2 V1 -134.45(17) . . . 17 ?
O2 V1 O2 V1 103.31(15) 18_545 . . 17 ?
O3 V1 O1 Ni1 -107.1(2) . . . . ?
O2 V1 O1 Ni1 10.4(3) . . . . ?
O2 V1 O1 Ni1 133.5(2) 18_545 . . . ?
N1 Ni1 O1 V1 12.8(2) . . . . ?
N1 Ni1 O1 V1 -167.2(2) 10_656 . . . ?
N2 Ni1 O1 V1 98.7(3) 10_656 . . . ?
N2 Ni1 O1 V1 -81.3(3) . . . . ?
O1 Ni1 O1 V1 -178(100) 10_656 . . . ?
N1 Ni1 N2 C8 166.79(19) . . . . ?
N1 Ni1 N2 C8 -13.21(19) 10_656 . . . ?
N2 Ni1 N2 C8 -3(86) 10_656 . . . ?
O1 Ni1 N2 C8 -106.45(19) . . . . ?
O1 Ni1 N2 C8 73.55(19) 10_656 . . . ?
N1 Ni1 N2 C5 31.2(2) . . . . ?
N1 Ni1 N2 C5 -148.8(2) 10_656 . . . ?
N2 Ni1 N2 C5 -138(86) 10_656 . . . ?
O1 Ni1 N2 C5 117.9(2) . . . . ?
O1 Ni1 N2 C5 -62.1(2) 10_656 . . . ?
N1 Ni1 N1 C1 -19.4(3) 10_656 . . . ?
N2 Ni1 N1 C1 15.69(17) 10_656 . . . ?
N2 Ni1 N1 C1 -164.31(17) . . . . ?
O1 Ni1 N1 C1 110.04(17) . . . . ?
O1 Ni1 N1 C1 -69.96(17) 10_656 . . . ?
N1 Ni1 N1 C2 108.4(2) 10_656 . . . ?
N2 Ni1 N1 C2 143.5(2) 10_656 . . . ?
N2 Ni1 N1 C2 -36.5(2) . . . . ?
O1 Ni1 N1 C2 -122.2(2) . . . . ?
O1 Ni1 N1 C2 57.8(2) 10_656 . . . ?
C8 N2 C5 C4 -175.3(3) . . . . ?
Ni1 N2 C5 C4 -43.9(3) . . . . ?
C8 N2 C5 C7 66.9(3) . . . . ?
Ni1 N2 C5 C7 -161.7(2) . . . . ?
C8 N2 C5 C6 -53.5(3) . . . . ?
Ni1 N2 C5 C6 77.9(3) . . . . ?
C2 C4 C5 N2 65.2(3) . . . . ?
C2 C4 C5 C7 -175.4(3) . . . . ?
C2 C4 C5 C6 -56.6(4) . . . . ?
C2 N1 C1 C8 -170.3(2) . . . 10_656 ?
Ni1 N1 C1 C8 -42.1(3) . . . 10_656 ?
C1 N1 C2 C4 -179.7(2) . . . . ?
Ni1 N1 C2 C4 58.1(3) . . . . ?
C1 N1 C2 C3 -58.4(3) . . . . ?
Ni1 N1 C2 C3 179.4(2) . . . . ?
C5 C4 C2 N1 -75.9(3) . . . . ?
C5 C4 C2 C3 160.9(3) . . . . ?
C5 N2 C8 C1 178.8(2) . . . 10_656 ?
Ni1 N2 C8 C1 39.6(3) . . . 10_656 ?
